data_1546216
loop_
_publ_author_name
'Lv, Ningning'
'Chen, Zhengkai'
'Liu, Yue'
'Liu, Zhanxiang'
'Zhang, Yuhong'

_publ_section_title
;
 Synthesis of Functionalized Indenones via Rh-Catalyzed C-H Activation
 Cascade Reaction.
;
_journal_issue 10
_journal_name_full 'Organic letters'
_journal_page_first 2588
_journal_page_last 2591
_journal_paper_doi 10.1021/acs.orglett.7b00906
_journal_volume 19
_journal_year 2017
_chemical_absolute_configuration unk
_chemical_formula_moiety 'C12 H8 F3 N O3'
_chemical_formula_sum 'C12 H8 F3 N O3'
_chemical_formula_weight 271.19
_space_group_crystal_system orthorhombic
_space_group_IT_number 33
_space_group_name_Hall 'P 2c -2n'
_space_group_name_H-M_alt 'P n a 21'
_symmetry_space_group_name_Hall 'P 2c -2n'
_symmetry_space_group_name_H-M 'P n a 21'
_atom_sites_solution_hydrogens geom
_atom_sites_solution_primary direct
_audit_creation_date 2016-12-30
_audit_creation_method
;
Olex2 1.2
(compiled 2016.11.30 svn.r3356 for OlexSys, GUI svn.r5269)
;
_cell_angle_alpha 90
_cell_angle_beta 90
_cell_angle_gamma 90
_cell_formula_units_Z 4
_cell_length_a 18.3137(12)
_cell_length_b 12.4860(7)
_cell_length_c 4.8092(4)
_cell_measurement_reflns_used 1964
_cell_measurement_temperature 175.3
_cell_measurement_theta_max 29.4651
_cell_measurement_theta_min 3.2566
_cell_volume 1099.70(13)
_computing_cell_refinement
;
CrysAlisPro, Agilent Technologies,
Version 1.171.35.11 (release 16-05-2011 CrysAlis171 .NET)
(compiled May 16 2011,17:55:39)
;
_computing_data_collection
;
CrysAlisPro, Agilent Technologies,
Version 1.171.35.11 (release 16-05-2011 CrysAlis171 .NET)
(compiled May 16 2011,17:55:39)
;
_computing_data_reduction
;
CrysAlisPro, Agilent Technologies,
Version 1.171.35.11 (release 16-05-2011 CrysAlis171 .NET)
(compiled May 16 2011,17:55:39)
;
_computing_molecular_graphics 'Olex2 (Dolomanov et al., 2009)'
_computing_publication_material 'Olex2 (Dolomanov et al., 2009)'
_computing_structure_refinement 'ShelXL (Sheldrick, 2015)'
_computing_structure_solution 'ShelXS (Sheldrick, 2008)'
_diffrn_ambient_temperature 175.3
_diffrn_detector_area_resol_mean 10.3592
_diffrn_measured_fraction_theta_full 0.997
_diffrn_measured_fraction_theta_max 0.997
_diffrn_measurement_details
;
#__ type_ start__ end____ width___ exp.time_
  1 omega  -23.00   70.00   1.0000    7.0000
omega____ theta____ kappa____ phi______ frames
    -       10.6871   77.0000   90.0000 93

#__ type_ start__ end____ width___ exp.time_
  2 omega  -36.00   63.00   1.0000    7.0000
omega____ theta____ kappa____ phi______ frames
    -      -12.5621   38.0000  -30.0000 99

#__ type_ start__ end____ width___ exp.time_
  3 omega  -72.00   12.00   1.0000    7.0000
omega____ theta____ kappa____ phi______ frames
    -      -12.5621  -38.0000  150.0000 84
;
_diffrn_measurement_device_type 'Xcalibur, Atlas, Gemini ultra'
_diffrn_measurement_method '\w scans'
_diffrn_orient_matrix_UB_11 0.0358545000
_diffrn_orient_matrix_UB_12 0.0051270000
_diffrn_orient_matrix_UB_13 -0.0540015000
_diffrn_orient_matrix_UB_21 0.0107579000
_diffrn_orient_matrix_UB_22 -0.0466287000
_diffrn_orient_matrix_UB_23 0.0736522000
_diffrn_orient_matrix_UB_31 -0.0099098000
_diffrn_orient_matrix_UB_32 -0.0320535000
_diffrn_orient_matrix_UB_33 -0.1158217000
_diffrn_radiation_monochromator graphite
_diffrn_radiation_type 'Mo K\a'
_diffrn_radiation_wavelength 0.7107
_diffrn_reflns_av_R_equivalents 0.0512
_diffrn_reflns_av_unetI/netI 0.0486
_diffrn_reflns_Laue_measured_fraction_full 0.997
_diffrn_reflns_Laue_measured_fraction_max 0.997
_diffrn_reflns_limit_h_max 22
_diffrn_reflns_limit_h_min -20
_diffrn_reflns_limit_k_max 15
_diffrn_reflns_limit_k_min -13
_diffrn_reflns_limit_l_max 5
_diffrn_reflns_limit_l_min -5
_diffrn_reflns_number 6668
_diffrn_reflns_point_group_measured_fraction_full 0.987
_diffrn_reflns_point_group_measured_fraction_max 0.987
_diffrn_reflns_theta_full 25.242
_diffrn_reflns_theta_max 25.331
_diffrn_reflns_theta_min 3.263
_diffrn_source 'Enhance (Mo) X-ray Source'
_exptl_absorpt_coefficient_mu 0.151
_exptl_absorpt_correction_T_max 1.00000
_exptl_absorpt_correction_T_min 0.77578
_exptl_absorpt_correction_type multi-scan
_exptl_absorpt_process_details
;
CrysAlisPro, Agilent Technologies,
Version 1.171.35.11 (release 16-05-2011 CrysAlis171 .NET)
(compiled May 16 2011,17:55:39)
Empirical absorption correction using spherical harmonics,
 implemented in SCALE3 ABSPACK scaling algorithm.
;
_exptl_crystal_colour yellow
_exptl_crystal_colour_primary yellow
_exptl_crystal_density_diffrn 1.638
_exptl_crystal_description needle
_exptl_crystal_F_000 552
_exptl_crystal_size_max 0.4
_exptl_crystal_size_mid 0.23
_exptl_crystal_size_min 0.16
_refine_diff_density_max 0.221
_refine_diff_density_min -0.242
_refine_diff_density_rms 0.051
_refine_ls_abs_structure_details
;
 Flack x determined using 594 quotients [(I+)-(I-)]/[(I+)+(I-)]
 (Parsons, Flack and Wagner, Acta Cryst. B69 (2013) 249-259).
;
_refine_ls_abs_structure_Flack -0.2(8)
_refine_ls_extinction_method none
_refine_ls_goodness_of_fit_ref 1.056
_refine_ls_hydrogen_treatment constr
_refine_ls_matrix_type full
_refine_ls_number_parameters 172
_refine_ls_number_reflns 1975
_refine_ls_number_restraints 1
_refine_ls_restrained_S_all 1.056
_refine_ls_R_factor_all 0.0586
_refine_ls_R_factor_gt 0.0474
_refine_ls_shift/su_max 0.000
_refine_ls_shift/su_mean 0.000
_refine_ls_structure_factor_coef Fsqd
_refine_ls_weighting_details 'w=1/[\s^2^(Fo^2^)+(0.0576P)^2^+0.2580P] where P=(Fo^2^+2Fc^2^)/3'
_refine_ls_weighting_scheme calc
_refine_ls_wR_factor_gt 0.1092
_refine_ls_wR_factor_ref 0.1178
_reflns_Friedel_coverage 0.751
_reflns_Friedel_fraction_full 0.973
_reflns_Friedel_fraction_max 0.974
_reflns_number_gt 1695
_reflns_number_total 1975
_reflns_threshold_expression 'I > 2\s(I)'
_cod_data_source_file ol7b00906_si_003.cif
_cod_data_source_block 161230_lnn_1_149_13
_cod_original_cell_volume 1099.69(13)
_cod_database_code 1546216
_chemical_oxdiff_formula 'c10 h10 n2 o8'
_shelx_space_group_comment
;
The symmetry employed for this shelxl refinement is uniquely defined
by the following loop, which should always be used as a source of
symmetry information in preference to the above space-group names.
They are only intended as comments.
;
_shelx_estimated_absorpt_t_max 0.976
_shelx_estimated_absorpt_t_min 0.942
_reflns_odcompleteness_completeness 99.56
_reflns_odcompleteness_iscentric 1
_reflns_odcompleteness_theta 26.32
_olex2_refinement_description
;
1. Fixed Uiso
 At 1.2 times of:
  All C(H) groups, All C(H,H) groups, All N(H,H) groups
2.a Secondary CH2 refined with riding coordinates:
 C11(H11A,H11B)
2.b Aromatic/amide H refined with riding coordinates:
 C1(H1), C2(H2), C3(H3), C4(H4)
2.c X=CH2 refined with riding coordinates:
 N1(H1A,H1B)
;
_shelx_shelxl_version_number 2016/6
_olex2_submission_special_instructions 'No special instructions were received'

loop_
_space_group_symop_operation_xyz
'x, y, z'
'-x, -y, z+1/2'
'-x+1/2, y+1/2, z+1/2'
'x+1/2, -y+1/2, z'

loop_
_atom_site_label
_atom_site_type_symbol
_atom_site_fract_x
_atom_site_fract_y
_atom_site_fract_z
_atom_site_U_iso_or_equiv
_atom_site_adp_type
_atom_site_occupancy
_atom_site_site_symmetry_order
_atom_site_calc_flag
_atom_site_refinement_flags_posn
F1 F -0.01577(15) 0.1242(2) -0.2263(8) 0.0598(10) Uani 1 1 d .
F2 F 0.0241(2) 0.1352(3) 0.1892(8) 0.0790(11) Uani 1 1 d .
F3 F 0.06021(16) 0.2430(2) -0.1149(11) 0.0731(12) Uani 1 1 d .
O1 O 0.28338(15) -0.17861(19) 0.4245(6) 0.0282(7) Uani 1 1 d .
O2 O 0.17739(16) -0.0981(2) 0.0218(7) 0.0302(7) Uani 1 1 d .
O3 O 0.16021(16) 0.0799(2) 0.0460(7) 0.0321(8) Uani 1 1 d .
N1 N 0.24898(18) 0.1987(2) 0.4024(8) 0.0283(9) Uani 1 1 d .
H1A H 0.216996 0.210335 0.269244 0.034 Uiso 1 1 calc R
H1B H 0.267432 0.252896 0.495848 0.034 Uiso 1 1 calc R
C1 C 0.3843(2) -0.0762(3) 0.8634(10) 0.0268(9) Uani 1 1 d .
H1 H 0.391683 -0.151542 0.867461 0.032 Uiso 1 1 calc R
C2 C 0.4235(2) -0.0092(3) 1.0394(11) 0.0310(10) Uani 1 1 d .
H2 H 0.457968 -0.038726 1.165573 0.037 Uiso 1 1 calc R
C3 C 0.4126(2) 0.1008(3) 1.0316(10) 0.0315(11) Uani 1 1 d .
H3 H 0.439484 0.145684 1.153623 0.038 Uiso 1 1 calc R
C4 C 0.3628(2) 0.1462(3) 0.8481(10) 0.0281(10) Uani 1 1 d .
H4 H 0.355764 0.221495 0.841346 0.034 Uiso 1 1 calc R
C5 C 0.3240(2) 0.0788(3) 0.6764(9) 0.0225(9) Uani 1 1 d .
C6 C 0.3352(2) -0.0318(3) 0.6852(9) 0.0225(9) Uani 1 1 d .
C7 C 0.2866(2) -0.0820(3) 0.4721(8) 0.0218(9) Uani 1 1 d .
C8 C 0.2467(2) 0.0040(2) 0.3396(10) 0.0204(9) Uani 1 1 d .
C9 C 0.2690(2) 0.1012(3) 0.4612(9) 0.0224(10) Uani 1 1 d .
C10 C 0.1944(2) -0.0136(3) 0.1274(10) 0.0234(9) Uani 1 1 d .
C11 C 0.1029(2) 0.0682(4) -0.1513(11) 0.0364(11) Uani 1 1 d .
H11A H 0.085005 -0.006569 -0.151690 0.044 Uiso 1 1 calc R
H11B H 0.121001 0.085592 -0.340009 0.044 Uiso 1 1 calc R
C12 C 0.0435(3) 0.1417(3) -0.0738(11) 0.0340(11) Uani 1 1 d .

loop_
_atom_site_aniso_label
_atom_site_aniso_U_11
_atom_site_aniso_U_22
_atom_site_aniso_U_33
_atom_site_aniso_U_23
_atom_site_aniso_U_13
_atom_site_aniso_U_12
F1 0.0376(16) 0.0638(19) 0.078(3) -0.0188(17) -0.0207(18) 0.0094(14)
F2 0.061(2) 0.128(3) 0.048(2) 0.000(2) 0.0141(19) 0.013(2)
F3 0.0574(19) 0.0275(14) 0.135(4) 0.003(2) -0.016(2) 0.0070(13)
O1 0.0420(17) 0.0121(13) 0.0305(18) -0.0019(13) 0.0021(15) 0.0001(11)
O2 0.0348(16) 0.0181(15) 0.0376(18) -0.0077(15) -0.0046(15) -0.0010(11)
O3 0.0381(18) 0.0172(15) 0.0410(18) -0.0001(15) -0.0135(16) 0.0050(11)
N1 0.037(2) 0.0152(16) 0.032(2) -0.0028(16) -0.0044(19) -0.0014(13)
C1 0.029(2) 0.025(2) 0.027(2) 0.003(2) -0.001(2) 0.0017(16)
C2 0.030(2) 0.035(2) 0.029(3) 0.002(2) -0.001(2) 0.0003(17)
C3 0.030(2) 0.034(2) 0.031(3) -0.003(2) 0.000(2) -0.0080(17)
C4 0.031(2) 0.022(2) 0.032(2) -0.004(2) 0.002(2) -0.0046(16)
C5 0.027(2) 0.018(2) 0.022(2) 0.0007(17) 0.0036(18) -0.0029(15)
C6 0.025(2) 0.019(2) 0.024(2) 0.0005(17) 0.0049(18) -0.0013(15)
C7 0.025(2) 0.022(2) 0.019(2) 0.0021(16) 0.0048(18) 0.0002(15)
C8 0.022(2) 0.0152(19) 0.024(2) -0.0021(17) 0.0003(18) -0.0001(14)
C9 0.025(2) 0.017(2) 0.025(2) -0.0004(17) 0.0051(18) -0.0019(15)
C10 0.024(2) 0.019(2) 0.027(2) 0.0024(18) 0.0033(19) 0.0022(15)
C11 0.037(3) 0.038(2) 0.034(3) -0.007(2) -0.012(2) 0.0099(19)
C12 0.037(3) 0.033(2) 0.032(3) -0.001(2) 0.000(2) -0.0028(18)

loop_
_atom_type_symbol
_atom_type_description
_atom_type_scat_dispersion_real
_atom_type_scat_dispersion_imag
_atom_type_scat_source
C C 0.0033 0.0016 'International Tables Vol C Tables 4.2.6.8 and 6.1.1.4'
H H 0.0000 0.0000 'International Tables Vol C Tables 4.2.6.8 and 6.1.1.4'
F F 0.0171 0.0103 'International Tables Vol C Tables 4.2.6.8 and 6.1.1.4'
N N 0.0061 0.0033 'International Tables Vol C Tables 4.2.6.8 and 6.1.1.4'
O O 0.0106 0.0060 'International Tables Vol C Tables 4.2.6.8 and 6.1.1.4'

loop_
_geom_angle_atom_site_label_1
_geom_angle_atom_site_label_2
_geom_angle_atom_site_label_3
_geom_angle
C10 O3 C11 115.9(3)
H1A N1 H1B 120.0
C9 N1 H1A 120.0
C9 N1 H1B 120.0
C2 C1 H1 120.7
C6 C1 H1 120.7
C6 C1 C2 118.6(4)
C1 C2 H2 119.8
C3 C2 C1 120.3(4)
C3 C2 H2 119.8
C2 C3 H3 119.5
C2 C3 C4 121.0(4)
C4 C3 H3 119.5
C3 C4 H4 121.0
C5 C4 C3 118.1(4)
C5 C4 H4 121.0
C4 C5 C6 120.7(4)
C4 C5 C9 131.3(3)
C6 C5 C9 108.0(3)
C1 C6 C5 121.3(4)
C1 C6 C7 130.8(4)
C5 C6 C7 107.8(3)
O1 C7 C6 124.6(4)
O1 C7 C8 128.5(4)
C8 C7 C6 106.9(3)
C9 C8 C7 108.1(4)
C9 C8 C10 129.1(3)
C10 C8 C7 122.9(3)
N1 C9 C5 121.5(3)
N1 C9 C8 129.3(4)
C8 C9 C5 109.1(3)
O2 C10 O3 120.0(4)
O2 C10 C8 127.7(4)
O3 C10 C8 112.2(3)
O3 C11 H11A 110.1
O3 C11 H11B 110.1
O3 C11 C12 108.2(4)
H11A C11 H11B 108.4
C12 C11 H11A 110.1
C12 C11 H11B 110.1
F1 C12 C11 111.2(4)
F2 C12 F1 107.5(4)
F2 C12 C11 113.9(4)
F3 C12 F1 105.4(4)
F3 C12 F2 105.5(4)
F3 C12 C11 112.9(4)

loop_
_geom_bond_atom_site_label_1
_geom_bond_atom_site_label_2
_geom_bond_distance
F1 C12 1.328(5)
F2 C12 1.316(6)
F3 C12 1.316(5)
O1 C7 1.229(4)
O2 C10 1.211(5)
O3 C10 1.382(5)
O3 C11 1.422(6)
N1 H1A 0.8800
N1 H1B 0.8800
N1 C9 1.303(5)
C1 H1 0.9500
C1 C2 1.390(6)
C1 C6 1.360(6)
C2 H2 0.9500
C2 C3 1.388(5)
C3 H3 0.9500
C3 C4 1.389(6)
C4 H4 0.9500
C4 C5 1.376(6)
C5 C6 1.397(5)
C5 C9 1.471(6)
C6 C7 1.496(6)
C7 C8 1.448(5)
C8 C9 1.407(5)
C8 C10 1.416(6)
C11 H11A 0.9900
C11 H11B 0.9900
C11 C12 1.472(6)
